data_2014213
loop_
_publ_author_name
'Junya Takashima'
'Kazumasa Sugiyama'
'Tokuhei Tagai'
'Osamu Terasaki'
'Jihong Yu'

_publ_section_title
;
 Bis(2-methylimidazolium) hydroxodiphosphatoaluminium
;
_journal_issue 7
_journal_name_full 'Acta Crystallographica Section C'
_journal_page_first m333
_journal_page_last m334
_journal_paper_doi 10.1107/S0108270104011990
_journal_volume 60
_journal_year 2004
_chemical_formula_moiety '2C4 H7 N2 +, Al H O8 P2 2-'
_chemical_formula_sum 'C8 H15 Al N4 O8 P2'
_chemical_formula_weight 384.16
_chemical_name_systematic
;
Bis(2-methylimidazolium) hydroxodiphosphatoaluminium
;
_space_group_IT_number 2
_symmetry_cell_setting triclinic
_symmetry_space_group_name_Hall '-P 1'
_symmetry_space_group_name_H-M 'P -1'
_atom_sites_solution_hydrogens geom
_atom_sites_solution_primary direct
_atom_sites_solution_secondary difmap
_audit_creation_method SHELXL-97
_cell_angle_alpha 108.811(9)
_cell_angle_beta 92.172(13)
_cell_angle_gamma 105.561(13)
_cell_formula_units_Z 2
_cell_length_a 8.4789(17)
_cell_length_b 9.5233(11)
_cell_length_c 10.3607(17)
_cell_measurement_reflns_used 25
_cell_measurement_temperature 298(2)
_cell_measurement_theta_max 19.26
_cell_measurement_theta_min 14.30
_cell_volume 755.8(2)
_computing_cell_refinement ' MSC/AFC Diffractometer Control Software'
_computing_data_collection
; MSC/AFC Diffractometer Control Software
(Molecular Science Corporation, 1988)
;
_computing_data_reduction reference?
_computing_molecular_graphics 'ATOMS (Dowty, 1997)'
_computing_publication_material reference?
_computing_structure_refinement 'SHELXL97 (Sheldrick, 1997)'
_computing_structure_solution 'SIR97 (Altomare et al., 1994)'
_diffrn_ambient_temperature 298(2)
_diffrn_measured_fraction_theta_full 1.000
_diffrn_measured_fraction_theta_max 1.000
_diffrn_measurement_device_type 'Rigaku AFC-7R'
_diffrn_measurement_method '\w--2\q scan'
_diffrn_radiation_monochromator graphite
_diffrn_radiation_source 'ratating anode X-ray tube'
_diffrn_radiation_type MoK\a
_diffrn_radiation_wavelength 0.71069
_diffrn_reflns_av_R_equivalents 0.0426
_diffrn_reflns_av_sigmaI/netI 0.0658
_diffrn_reflns_limit_h_max 0
_diffrn_reflns_limit_h_min -11
_diffrn_reflns_limit_k_max 13
_diffrn_reflns_limit_k_min -12
_diffrn_reflns_limit_l_max 14
_diffrn_reflns_limit_l_min -14
_diffrn_reflns_number 4693
_diffrn_reflns_theta_full 30.00
_diffrn_reflns_theta_max 30.00
_diffrn_reflns_theta_min 2.10
_diffrn_standards_decay_% none
_diffrn_standards_interval_count 50
_diffrn_standards_number 3
_exptl_absorpt_coefficient_mu 0.394
_exptl_absorpt_correction_T_max 0.980
_exptl_absorpt_correction_T_min 0.929
_exptl_absorpt_correction_type '\y scan'
_exptl_absorpt_process_details '(North et al., 1968)'
_exptl_crystal_colour colorless
_exptl_crystal_density_diffrn 1.688
_exptl_crystal_density_meas ?
_exptl_crystal_density_method 'not measured'
_exptl_crystal_description 'elongated prism'
_exptl_crystal_F_000 396
_exptl_crystal_size_max 0.20
_exptl_crystal_size_mid 0.07
_exptl_crystal_size_min 0.04
_refine_diff_density_max 0.432
_refine_diff_density_min -0.543
_refine_ls_extinction_method none
_refine_ls_goodness_of_fit_ref 1.025
_refine_ls_hydrogen_treatment constr
_refine_ls_matrix_type full
_refine_ls_number_parameters 209
_refine_ls_number_reflns 4417
_refine_ls_number_restraints 0
_refine_ls_restrained_S_all 1.025
_refine_ls_R_factor_all 0.0844
_refine_ls_R_factor_gt 0.0518
_refine_ls_shift/su_max 0.000
_refine_ls_shift/su_mean 0.000
_refine_ls_structure_factor_coef Fsqd
_refine_ls_weighting_details 'calc w=1/[\s^2^(Fo^2^)+(0.0545P)^2^+0.3936P] where P=(Fo^2^+2Fc^2^)/3'
_refine_ls_weighting_scheme calc
_refine_ls_wR_factor_gt 0.1149
_refine_ls_wR_factor_ref 0.1298
_reflns_number_gt 3125
_reflns_number_total 4417
_reflns_threshold_expression I>2\s(I)
_cod_data_source_file ob1178.cif
_cod_data_source_block I
_cod_depositor_comments
;
The following automatic conversions were performed:

'_exptl_crystal_density_meas' value 'not measured' was changed to '?'
- the value is perceived as not measured.

Automatic conversion script
Id: cif_fix_values 3008 2015-01-20 13:52:24Z robertas 
;
_cod_database_code 2014213
_cod_database_fobs_code 2014213

loop_
_symmetry_equiv_pos_as_xyz
'x, y, z'
'-x, -y, -z'

loop_
_atom_site_label
_atom_site_fract_x
_atom_site_fract_y
_atom_site_fract_z
_atom_site_U_iso_or_equiv
_atom_site_adp_type
_atom_site_calc_flag
_atom_site_refinement_flags
_atom_site_occupancy
_atom_site_disorder_assembly
_atom_site_disorder_group
_atom_site_type_symbol
P1 0.51040(8) 0.17146(8) 0.70177(7) 0.01673(15) Uani d . 1 . . P
P2 0.98863(8) 0.11160(8) 0.33701(7) 0.01893(15) Uani d . 1 . . P
Al3 0.75838(9) 0.00863(9) 0.54175(8) 0.01684(17) Uani d . 1 . . Al
O1 0.5554(2) 0.3378(2) 0.7974(2) 0.0244(4) Uani d . 1 . . O
O2 0.4354(2) 0.0531(2) 0.7692(2) 0.0248(4) Uani d . 1 . . O
O3 0.3850(2) 0.1511(2) 0.57847(19) 0.0240(4) Uani d . 1 . . O
O4 0.6662(2) 0.1382(2) 0.6424(2) 0.0287(5) Uani d . 1 . . O
O5 1.0378(3) 0.2655(3) 0.3203(2) 0.0339(5) Uani d . 1 . . O
O6 1.1396(2) 0.0548(3) 0.3506(2) 0.0289(5) Uani d . 1 . . O
O7 0.8996(2) 0.1152(2) 0.46464(19) 0.0243(4) Uani d . 1 . . O
O8 0.8717(2) -0.0182(3) 0.2094(2) 0.0298(5) Uani d . 1 . . O
H8 0.7654 -0.0175 0.2206 0.072(4) Uiso d . 1 . . H
N11 0.7815(3) 0.4459(3) 0.0255(3) 0.0292(5) Uani d . 1 . . N
H11 0.7167 0.4227 -0.0490 0.072(4) Uiso calc R 1 . . H
C12 0.8361(4) 0.3457(3) 0.0664(3) 0.0258(6) Uani d . 1 . . C
C16 0.7974(5) 0.1769(4) -0.0071(4) 0.0416(8) Uani d . 1 . . C
H16A 0.8760 0.1576 -0.0699 0.072(4) Uiso calc R 1 . . H
H16B 0.6882 0.1378 -0.0575 0.072(4) Uiso calc R 1 . . H
H16C 0.8029 0.1256 0.0582 0.072(4) Uiso calc R 1 . . H
N13 0.9331(3) 0.4249(3) 0.1859(3) 0.0300(6) Uani d . 1 . . N
H13 0.9829 0.3858 0.2330 0.072(4) Uiso calc R 1 . . H
C14 0.9413(4) 0.5786(4) 0.2224(3) 0.0358(7) Uani d . 1 . . C
H14 1.0012 0.6585 0.3013 0.072(4) Uiso calc R 1 . . H
C15 0.8461(4) 0.5927(4) 0.1224(3) 0.0344(7) Uani d . 1 . . C
H15 0.8278 0.6837 0.1194 0.072(4) Uiso calc R 1 . . H
N21 0.4482(3) 0.5280(3) 0.6902(3) 0.0286(5) Uani d . 1 . . N
H21 0.4768 0.4588 0.7139 0.072(4) Uiso calc R 1 . . H
C22 0.5047(4) 0.6797(4) 0.7568(3) 0.0299(6) Uani d . 1 . . C
C26 0.6281(5) 0.7574(4) 0.8813(4) 0.0472(9) Uani d . 1 . . C
H26A 0.6366 0.6834 0.9238 0.072(4) Uiso calc R 1 . . H
H26B 0.5947 0.8393 0.9447 0.072(4) Uiso calc R 1 . . H
H26C 0.7336 0.8003 0.8564 0.072(4) Uiso calc R 1 . . H
N23 0.4311(4) 0.7482(3) 0.6895(3) 0.0361(6) Uani d . 1 . . N
H23 0.4473 0.8466 0.7123 0.072(4) Uiso calc R 1 . . H
C24 0.3248(4) 0.6358(4) 0.5774(4) 0.0374(7) Uani d . 1 . . C
H24 0.2578 0.6523 0.5140 0.072(4) Uiso calc R 1 . . H
C25 0.3371(4) 0.4979(4) 0.5777(3) 0.0359(7) Uani d . 1 . . C
H25 0.2809 0.4008 0.5139 0.072(4) Uiso calc R 1 . . H

loop_
_atom_site_aniso_label
_atom_site_aniso_U_11
_atom_site_aniso_U_22
_atom_site_aniso_U_33
_atom_site_aniso_U_12
_atom_site_aniso_U_13
_atom_site_aniso_U_23
P1 0.0144(3) 0.0151(3) 0.0194(3) 0.0054(2) -0.0014(2) 0.0039(2)
P2 0.0146(3) 0.0245(3) 0.0208(3) 0.0066(3) -0.0008(2) 0.0118(3)
Al3 0.0118(3) 0.0205(4) 0.0182(4) 0.0061(3) -0.0012(3) 0.0059(3)
O1 0.0279(10) 0.0167(9) 0.0242(9) 0.0088(8) -0.0068(8) 0.0008(7)
O2 0.0200(9) 0.0246(10) 0.0316(10) 0.0046(8) -0.0016(8) 0.0144(8)
O3 0.0221(9) 0.0220(10) 0.0246(10) 0.0040(8) -0.0077(8) 0.0071(8)
O4 0.0199(10) 0.0307(11) 0.0341(11) 0.0130(8) 0.0052(8) 0.0048(9)
O5 0.0348(12) 0.0318(12) 0.0413(13) 0.0065(9) 0.0025(10) 0.0240(10)
O6 0.0207(10) 0.0467(13) 0.0297(11) 0.0174(9) 0.0020(8) 0.0210(10)
O7 0.0203(9) 0.0268(10) 0.0226(9) 0.0036(8) 0.0027(7) 0.0073(8)
O8 0.0204(10) 0.0395(12) 0.0233(10) 0.0067(9) -0.0017(8) 0.0048(9)
N11 0.0316(13) 0.0304(13) 0.0254(12) 0.0081(11) -0.0033(10) 0.0111(11)
C12 0.0273(14) 0.0258(14) 0.0236(13) 0.0049(11) -0.0017(11) 0.0106(11)
C16 0.052(2) 0.0303(17) 0.0380(18) 0.0095(15) -0.0114(16) 0.0105(14)
N13 0.0302(13) 0.0308(13) 0.0279(13) 0.0047(11) -0.0051(10) 0.0133(11)
C14 0.0398(18) 0.0255(15) 0.0328(16) 0.0023(13) -0.0071(14) 0.0052(13)
C15 0.0374(17) 0.0278(16) 0.0366(17) 0.0098(13) -0.0017(14) 0.0100(13)
N21 0.0337(14) 0.0221(12) 0.0346(13) 0.0125(10) 0.0035(11) 0.0126(11)
C22 0.0334(16) 0.0267(15) 0.0350(16) 0.0126(12) 0.0112(13) 0.0140(13)
C26 0.047(2) 0.040(2) 0.047(2) 0.0086(17) -0.0014(17) 0.0092(17)
N23 0.0442(16) 0.0282(14) 0.0475(17) 0.0188(12) 0.0143(13) 0.0209(13)
C24 0.0354(17) 0.045(2) 0.0432(19) 0.0210(15) 0.0068(15) 0.0229(16)
C25 0.0349(17) 0.0355(18) 0.0371(17) 0.0121(14) 0.0028(14) 0.0114(14)

loop_
_atom_type_symbol
_atom_type_description
_atom_type_scat_dispersion_real
_atom_type_scat_dispersion_imag
_atom_type_scat_source
O O 0.0106 0.0060 'International Tables Vol C Tables 4.2.6.8 and 6.1.1.4'
Al Al 0.0645 0.0514 'International Tables Vol C Tables 4.2.6.8 and 6.1.1.4'
P P 0.1023 0.0942 'International Tables Vol C Tables 4.2.6.8 and 6.1.1.4'
C C 0.0033 0.0016 'International Tables Vol C Tables 4.2.6.8 and 6.1.1.4'
N N 0.0061 0.0033 'International Tables Vol C Tables 4.2.6.8 and 6.1.1.4'
H H 0.0000 0.0000 'International Tables Vol C Tables 4.2.6.8 and 6.1.1.4'

loop_
_geom_angle_atom_site_label_1
_geom_angle_atom_site_label_2
_geom_angle_atom_site_label_3
_geom_angle_site_symmetry_1
_geom_angle_site_symmetry_3
_geom_angle
O1 P1 O2 . . 114.02(12)
O1 P1 O4 . . 109.09(12)
O2 P1 O4 . . 109.08(12)
O1 P1 O3 . . 108.21(11)
O2 P1 O3 . . 109.09(11)
O4 P1 O3 . . 107.13(12)
O5 P2 O6 . . 111.02(13)
O5 P2 O7 . . 111.86(13)
O6 P2 O7 . . 108.49(11)
O5 P2 O8 . . 112.79(13)
O6 P2 O8 . . 104.75(12)
O7 P2 O8 . . 107.58(11)
O4 Al3 O6 . 2_756 107.81(11)
O4 Al3 O3 . 2_656 112.07(10)
O6 Al3 O3 2_756 2_656 108.80(10)
O4 Al3 O7 . . 105.33(11)
O6 Al3 O7 2_756 . 110.43(10)
O3 Al3 O7 2_656 . 112.29(10)
P1 O3 Al3 . 2_656 133.68(13)
P1 O4 Al3 . . 149.27(15)
P2 O6 Al3 . 2_756 141.69(14)
P2 O7 Al3 . . 146.24(14)
P2 O8 H8 . . 108.08
C12 N11 C15 . . 108.9(2)
C12 N11 H11 . . 125.6
C15 N11 H11 . . 125.6
N13 C12 N11 . . 107.9(3)
N13 C12 C16 . . 125.4(3)
N11 C12 C16 . . 126.7(3)
C12 C16 H16A . . 109.5
C12 C16 H16B . . 109.5
H16A C16 H16B . . 109.5
C12 C16 H16C . . 109.5
H16A C16 H16C . . 109.5
H16B C16 H16C . . 109.5
C12 N13 C14 . . 109.2(3)
C12 N13 H13 . . 125.4
C14 N13 H13 . . 125.4
C15 C14 N13 . . 107.3(3)
C15 C14 H14 . . 126.4
N13 C14 H14 . . 126.4
C14 C15 N11 . . 106.7(3)
C14 C15 H15 . . 126.6
N11 C15 H15 . . 126.6
C22 N21 C25 . . 109.8(3)
C22 N21 H21 . . 125.1
C25 N21 H21 . . 125.1
N21 C22 N23 . . 107.4(3)
N21 C22 C26 . . 125.9(3)
N23 C22 C26 . . 126.7(3)
C22 C26 H26A . . 109.5
C22 C26 H26B . . 109.5
H26A C26 H26B . . 109.5
C22 C26 H26C . . 109.5
H26A C26 H26C . . 109.5
H26B C26 H26C . . 109.5
C22 N23 C24 . . 109.2(3)
C22 N23 H23 . . 125.4
C24 N23 H23 . . 125.4
C25 C24 N23 . . 106.7(3)
C25 C24 H24 . . 126.7
N23 C24 H24 . . 126.7
C24 C25 N21 . . 106.9(3)
C24 C25 H25 . . 126.5
N21 C25 H25 . . 126.5

loop_
_geom_bond_atom_site_label_1
_geom_bond_atom_site_label_2
_geom_bond_site_symmetry_2
_geom_bond_distance
_geom_bond_publ_flag
P1 O1 . 1.507(2) yes
P1 O2 . 1.523(2) yes
P1 O4 . 1.544(2) yes
P1 O3 . 1.558(2) yes
P2 O5 . 1.481(2) yes
P2 O6 . 1.535(2) yes
P2 O7 . 1.543(2) yes
P2 O8 . 1.565(2) yes
Al3 O4 . 1.723(2) yes
Al3 O6 2_756 1.732(2) yes
Al3 O3 2_656 1.736(2) yes
Al3 O7 . 1.745(2) yes
O3 Al3 2_656 1.736(2) ?
O6 Al3 2_756 1.732(2) ?
N11 C12 . 1.337(4) yes
N11 C15 . 1.380(4) yes
N11 H11 . 0.8600 ?
C12 N13 . 1.329(4) yes
C12 C16 . 1.476(4) yes
C16 H16A . 0.9600 ?
C16 H16B . 0.9600 ?
C16 H16C . 0.9600 ?
N13 C14 . 1.370(4) yes
N13 H13 . 0.8600 ?
C14 C15 . 1.352(4) yes
C14 H14 . 0.9300 ?
C15 H15 . 0.9300 ?
N21 C22 . 1.324(4) yes
N21 C25 . 1.373(4) yes
N21 H21 . 0.8600 ?
C22 N23 . 1.334(4) yes
C22 C26 . 1.475(5) yes
C26 H26A . 0.9600 ?
C26 H26B . 0.9600 ?
C26 H26C . 0.9600 ?
N23 C24 . 1.381(5) yes
N23 H23 . 0.8600 ?
C24 C25 . 1.346(5) yes
C24 H24 . 0.9300 ?
C25 H25 . 0.9300 ?
O8 H8 . 0.91 ?

loop_
_geom_hbond_atom_site_label_D
_geom_hbond_atom_site_label_H
_geom_hbond_atom_site_label_A
_geom_hbond_site_symmetry_A
_geom_hbond_distance_DH
_geom_hbond_distance_HA
_geom_hbond_distance_DA
_geom_hbond_angle_DHA
_geom_hbond_publ_flag
O8 H8 O2 2_656 0.91 1.66 2.563(3) 169 yes
N11 H11 O1 1_554 0.86 1.86 2.711(3) 169 yes
N13 H13 O5 . 0.86 1.81 2.650(3) 166 yes
N21 H21 O1 . 0.86 1.88 2.728(3) 169 yes
N23 H23 O2 1_565 0.86 1.89 2.740(3) 168 yes
